data_7000742
loop_
_publ_author_name
'Takahashi, Yoshinori'
'Murakami, Naoaki'
'Fujita, Ken-ichi'
'Yamaguchi, Ryohei'

_publ_section_title
;
 Synthesis and reactivity of homo- and hetero-dimetallic complexes
 bridged by diphenyl-2-pyridylphosphine and hydrides: regioselectivity
 of alkyne insertion into unsaturated M1(\m-PPh2Py)(\m-H)2M2 moieties
;
_journal_issue 11
_journal_name_full 'Dalton Transactions'
_journal_page_first 2029
_journal_page_last 2042
_journal_paper_doi 10.1039/b815890h
_journal_year 2009
_chemical_formula_moiety 'C46 H52 F3 Ir N O3 P Ru S '
_chemical_formula_sum 'C46 H52 F3 Ir N O3 P Ru S'
_chemical_formula_weight 1080.24
_space_group_IT_number 2
_symmetry_cell_setting triclinic
_symmetry_Int_Tables_number 2
_symmetry_space_group_name_Hall '-P 1'
_symmetry_space_group_name_H-M 'P -1'
_cell_angle_alpha 85.5897(7)
_cell_angle_beta 79.8619(7)
_cell_angle_gamma 81.6182(8)
_cell_formula_units_Z 2
_cell_length_a 11.8483(3)
_cell_length_b 11.9702(3)
_cell_length_c 15.2344(3)
_cell_measurement_reflns_used 17725
_cell_measurement_temperature 173(1)
_cell_measurement_theta_max 27.5
_cell_measurement_theta_min 3.0
_cell_volume 2101.27(9)
_computing_cell_refinement PROCESS-AUTO
_computing_data_collection PROCESS-AUTO
_computing_data_reduction CrystalStructure
_computing_publication_material 'CrystalStructure 3.8'
_computing_structure_refinement CRYSTALS
_computing_structure_solution 'DIRDIF99 (PATTY)'
_diffrn_ambient_temperature 173(1)
_diffrn_detector_area_resol_mean 10.00
_diffrn_measured_fraction_theta_full 0.991
_diffrn_measured_fraction_theta_max 0.991
_diffrn_measurement_device_type 'Rigaku RAXIS-RAPID'
_diffrn_measurement_method \w
_diffrn_radiation_monochromator graphite
_diffrn_radiation_type 'Mo K\a'
_diffrn_radiation_wavelength 0.71075
_diffrn_reflns_av_R_equivalents 0.040
_diffrn_reflns_limit_h_max 15
_diffrn_reflns_limit_h_min -15
_diffrn_reflns_limit_k_max 15
_diffrn_reflns_limit_k_min -14
_diffrn_reflns_limit_l_max 19
_diffrn_reflns_limit_l_min -19
_diffrn_reflns_number 20812
_diffrn_reflns_theta_full 27.47
_diffrn_reflns_theta_max 27.47
_exptl_absorpt_coefficient_mu 3.675
_exptl_absorpt_correction_T_max 0.576
_exptl_absorpt_correction_T_min 0.316
_exptl_absorpt_correction_type multi-scan
_exptl_absorpt_process_details
;
Higashi, T. (1995). Program for Absorption Correction.
Rigaku Corporation, Tokyo, Japan.
;
_exptl_crystal_colour orange
_exptl_crystal_density_diffrn 1.707
_exptl_crystal_density_method 'not measured'
_exptl_crystal_description prism
_exptl_crystal_F_000 1076.00
_exptl_crystal_size_max 0.33
_exptl_crystal_size_mid 0.25
_exptl_crystal_size_min 0.15
_refine_diff_density_max 2.36
_refine_diff_density_min -1.33
_refine_ls_extinction_method none
_refine_ls_goodness_of_fit_ref 1.012
_refine_ls_hydrogen_treatment mixed
_refine_ls_number_parameters 569
_refine_ls_number_reflns 7827
_refine_ls_R_factor_gt 0.0351
_refine_ls_shift/su_max 0.0000
_refine_ls_structure_factor_coef F
_refine_ls_weighting_details 'w = 1/[0.0007Fo^2^ + 1.0000\s(Fo^2^)]'
_refine_ls_weighting_scheme calc
_refine_ls_wR_factor_ref 0.0461
_reflns_number_gt 7827
_reflns_number_total 9541
_reflns_threshold_expression F^2^>2.0\s(F^2^)
_cod_data_source_file b815890h.txt
_cod_data_source_block 15b
_cod_original_cell_volume 2101.28(8)
_cod_original_formula_sum 'C46 H52 F3 Ir N O3 P Ru S '
_cod_database_code 7000742

loop_
_symmetry_equiv_pos_site_id
_symmetry_equiv_pos_as_xyz
1 +X,+Y,+Z
2 -X,-Y,-Z

loop_
_atom_site_label
_atom_site_type_symbol
_atom_site_fract_x
_atom_site_fract_y
_atom_site_fract_z
_atom_site_U_iso_or_equiv
_atom_site_adp_type
_atom_site_occupancy
_atom_site_symmetry_multiplicity
_atom_site_calc_flag
_atom_site_refinement_flags
_atom_site_disorder_assembly
_atom_site_disorder_group
Ir(1) Ir 0.133640(10) 0.365020(10) 0.219550(10) 0.02528(4) Uani 1.00 1 d . . .
Ru(1) Ru 0.29066(3) 0.38306(3) 0.34593(2) 0.02683(9) Uani 1.00 1 d . . .
S(301) S 0.28668(14) 0.12635(15) 0.74010(13) 0.0615(5) Uani 1.00 1 d . . .
P(1) P 0.24369(10) 0.19539(10) 0.20843(8) 0.0275(2) Uani 1.00 1 d . . .
F(301) F 0.3376(5) 0.3049(3) 0.8030(4) 0.109(2) Uani 1.00 1 d . . .
F(302) F 0.4488(3) 0.1535(3) 0.8287(2) 0.0712(13) Uani 1.00 1 d . . .
F(303) F 0.4634(4) 0.2318(5) 0.6961(3) 0.123(2) Uani 1.00 1 d . . .
O(301) O 0.2160(4) 0.1120(6) 0.8312(4) 0.110(2) Uani 1.00 1 d . . .
O(302) O 0.3534(5) 0.0261(4) 0.7081(4) 0.096(2) Uani 1.00 1 d . . .
O(303) O 0.2287(4) 0.1984(4) 0.6795(3) 0.0699(15) Uani 1.00 1 d . . .
N(1) N 0.2964(3) 0.2039(3) 0.3734(2) 0.0293(9) Uani 1.00 1 d . . .
C(1) C 0.4008(4) 0.4218(4) 0.4371(3) 0.0353(12) Uani 1.00 1 d . . .
C(2) C 0.3412(4) 0.5247(4) 0.4058(3) 0.0379(13) Uani 1.00 1 d . . .
C(3) C 0.3710(4) 0.5361(4) 0.3105(3) 0.0408(14) Uani 1.00 1 d . . .
C(4) C 0.4552(4) 0.4408(4) 0.2834(3) 0.0402(13) Uani 1.00 1 d . . .
C(5) C 0.4745(4) 0.3704(4) 0.3595(3) 0.0365(13) Uani 1.00 1 d . . .
C(6) C 0.4028(5) 0.3856(5) 0.5336(3) 0.0522(17) Uani 1.00 1 d . . .
C(7) C 0.2687(5) 0.6119(5) 0.4648(4) 0.0546(17) Uani 1.00 1 d . . .
C(8) C 0.3319(6) 0.6375(5) 0.2523(4) 0.066(2) Uani 1.00 1 d . . .
C(9) C 0.5213(5) 0.4280(5) 0.1906(3) 0.0583(18) Uani 1.00 1 d . . .
C(10) C 0.5588(4) 0.2665(5) 0.3596(4) 0.0515(17) Uani 1.00 1 d . . .
C(11) C 0.1059(4) 0.4885(4) 0.1011(3) 0.0320(11) Uani 1.00 1 d . . .
C(12) C 0.0335(4) 0.5303(4) 0.1811(3) 0.0367(12) Uani 1.00 1 d . . .
C(13) C -0.0474(4) 0.4511(4) 0.2113(3) 0.0350(12) Uani 1.00 1 d . . .
C(14) C -0.0222(4) 0.3602(4) 0.1538(3) 0.0358(13) Uani 1.00 1 d . . .
C(15) C 0.0728(4) 0.3859(4) 0.0848(3) 0.0361(13) Uani 1.00 1 d . . .
C(16) C 0.1940(5) 0.5521(5) 0.0413(3) 0.0506(16) Uani 1.00 1 d . . .
C(17) C 0.0221(5) 0.6466(4) 0.2152(3) 0.0503(16) Uani 1.00 1 d . . .
C(18) C -0.1471(4) 0.4694(5) 0.2869(4) 0.0550(17) Uani 1.00 1 d . . .
C(19) C -0.0923(5) 0.2654(5) 0.1538(4) 0.0568(19) Uani 1.00 1 d . . .
C(20) C 0.1114(5) 0.3234(5) 0.0000(3) 0.0503(16) Uani 1.00 1 d . . .
C(21) C 0.2880(3) 0.1302(3) 0.3121(3) 0.0292(11) Uani 1.00 1 d . . .
C(22) C 0.3099(4) 0.0133(4) 0.3277(3) 0.0349(12) Uani 1.00 1 d . . .
C(23) C 0.3399(4) -0.0291(4) 0.4084(3) 0.0398(13) Uani 1.00 1 d . . .
C(24) C 0.3414(4) 0.0445(4) 0.4732(3) 0.0403(14) Uani 1.00 1 d . . .
C(25) C 0.3196(4) 0.1592(4) 0.4538(3) 0.0336(12) Uani 1.00 1 d . . .
C(26) C 0.3834(4) 0.1971(4) 0.1346(3) 0.0332(12) Uani 1.00 1 d . . .
C(27) C 0.3919(4) 0.2750(4) 0.0621(3) 0.0397(13) Uani 1.00 1 d . . .
C(28) C 0.4954(4) 0.2746(5) 0.0014(3) 0.0462(15) Uani 1.00 1 d . . .
C(29) C 0.5896(5) 0.1999(5) 0.0139(4) 0.0534(16) Uani 1.00 1 d . . .
C(30) C 0.5846(5) 0.1239(5) 0.0880(4) 0.0599(17) Uani 1.00 1 d . . .
C(31) C 0.4804(4) 0.1207(4) 0.1471(4) 0.0491(15) Uani 1.00 1 d . . .
C(32) C 0.1808(4) 0.0834(3) 0.1664(3) 0.0308(11) Uani 1.00 1 d . . .
C(33) C 0.0929(4) 0.0330(4) 0.2221(3) 0.0354(12) Uani 1.00 1 d . . .
C(34) C 0.0351(4) -0.0416(4) 0.1901(3) 0.0397(13) Uani 1.00 1 d . . .
C(35) C 0.0605(4) -0.0659(4) 0.0994(3) 0.0397(14) Uani 1.00 1 d . . .
C(36) C 0.1470(4) -0.0172(4) 0.0446(3) 0.0425(14) Uani 1.00 1 d . . .
C(37) C 0.2087(4) 0.0555(4) 0.0784(3) 0.0370(13) Uani 1.00 1 d . . .
C(38) C 0.1148(3) 0.4679(4) 0.3938(3) 0.0323(12) Uani 1.00 1 d . . .
C(39) C 0.1049(3) 0.3664(3) 0.3575(3) 0.0284(11) Uani 1.00 1 d . . .
C(40) C 0.0493(3) 0.2806(3) 0.4206(3) 0.0296(11) Uani 1.00 1 d . . .
C(41) C 0.0640(4) 0.2650(4) 0.5096(3) 0.0334(12) Uani 1.00 1 d . . .
C(42) C 0.0069(4) 0.1888(4) 0.5669(3) 0.0401(13) Uani 1.00 1 d . . .
C(43) C -0.0688(4) 0.1261(4) 0.5375(3) 0.0407(13) Uani 1.00 1 d . . .
C(44) C -0.0843(4) 0.1409(4) 0.4499(3) 0.0397(13) Uani 1.00 1 d . . .
C(45) C -0.0254(3) 0.2156(3) 0.3920(3) 0.0325(11) Uani 1.00 1 d . . .
C(301) C 0.3839(7) 0.2072(6) 0.7718(5) 0.069(2) Uani 1.00 1 d . . .
H(1) H -0.0412 0.6557 0.2631 0.060 Uiso 1.00 1 c R . .
H(2) H 0.0089 0.7015 0.1684 0.060 Uiso 1.00 1 c R . .
H(3) H 0.0912 0.6560 0.2356 0.059 Uiso 1.00 1 c R . .
H(4) H -0.1893 0.4067 0.2941 0.062 Uiso 1.00 1 c R . .
H(5) H -0.1965 0.5364 0.2741 0.062 Uiso 1.00 1 c R . .
H(6) H -0.1186 0.4767 0.3404 0.062 Uiso 1.00 1 c R . .
H(7) H -0.0604 0.2202 0.1045 0.072 Uiso 1.00 1 c R . .
H(8) H -0.1699 0.2958 0.1493 0.072 Uiso 1.00 1 c R . .
H(9) H -0.0911 0.2202 0.2078 0.072 Uiso 1.00 1 c R . .
H(10) H 0.1707 0.3585 -0.0373 0.061 Uiso 1.00 1 c R . .
H(11) H 0.0475 0.3253 -0.0303 0.061 Uiso 1.00 1 c R . .
H(12) H 0.1401 0.2471 0.0143 0.060 Uiso 1.00 1 c R . .
H(13) H 0.1950 0.6228 0.0654 0.060 Uiso 1.00 1 c R . .
H(14) H 0.1739 0.5646 -0.0167 0.060 Uiso 1.00 1 c R . .
H(15) H 0.2685 0.5090 0.0376 0.060 Uiso 1.00 1 c R . .
H(16) H 0.3667 0.6265 0.1919 0.082 Uiso 1.00 1 c R . .
H(17) H 0.3542 0.7035 0.2714 0.082 Uiso 1.00 1 c R . .
H(18) H 0.2501 0.6462 0.2570 0.083 Uiso 1.00 1 c R . .
H(19) H 0.5738 0.3598 0.1888 0.071 Uiso 1.00 1 c R . .
H(20) H 0.5632 0.4903 0.1739 0.071 Uiso 1.00 1 c R . .
H(21) H 0.4691 0.4257 0.1503 0.071 Uiso 1.00 1 c R . .
H(22) H 0.5574 0.2356 0.4190 0.062 Uiso 1.00 1 c R . .
H(23) H 0.6341 0.2843 0.3358 0.062 Uiso 1.00 1 c R . .
H(24) H 0.5390 0.2130 0.3240 0.062 Uiso 1.00 1 c R . .
H(25) H 0.3526 0.4389 0.5704 0.067 Uiso 1.00 1 c R . .
H(26) H 0.4793 0.3817 0.5456 0.067 Uiso 1.00 1 c R . .
H(27) H 0.3777 0.3133 0.5457 0.066 Uiso 1.00 1 c R . .
H(28) H 0.2408 0.6750 0.4291 0.067 Uiso 1.00 1 c R . .
H(29) H 0.3142 0.6357 0.5035 0.067 Uiso 1.00 1 c R . .
H(30) H 0.2050 0.5801 0.4993 0.067 Uiso 1.00 1 c R . .
H(31) H -0.0358 0.2233 0.3313 0.038 Uiso 1.00 1 c R . .
H(32) H -0.1359 0.0995 0.4290 0.047 Uiso 1.00 1 c R . .
H(33) H -0.1087 0.0744 0.5774 0.047 Uiso 1.00 1 c R . .
H(34) H 0.0193 0.1787 0.6271 0.046 Uiso 1.00 1 c R . .
H(35) H 0.1140 0.3076 0.5312 0.039 Uiso 1.00 1 c R . .
H(36) H 0.3042 -0.0364 0.2835 0.042 Uiso 1.00 1 c R . .
H(37) H 0.3594 -0.1082 0.4192 0.048 Uiso 1.00 1 c R . .
H(38) H 0.3573 0.0166 0.5305 0.048 Uiso 1.00 1 c R . .
H(39) H 0.3210 0.2093 0.4989 0.040 Uiso 1.00 1 c R . .
H(40) H 0.0732 0.0509 0.2830 0.043 Uiso 1.00 1 c R . .
H(41) H -0.0224 -0.0771 0.2292 0.048 Uiso 1.00 1 c R . .
H(42) H 0.0184 -0.1154 0.0764 0.049 Uiso 1.00 1 c R . .
H(43) H 0.1649 -0.0331 -0.0168 0.051 Uiso 1.00 1 c R . .
H(44) H 0.2706 0.0861 0.0403 0.044 Uiso 1.00 1 c R . .
H(45) H 0.3270 0.3290 0.0537 0.045 Uiso 1.00 1 c R . .
H(46) H 0.4998 0.3272 -0.0486 0.053 Uiso 1.00 1 c R . .
H(47) H 0.6592 0.1992 -0.0282 0.059 Uiso 1.00 1 c R . .
H(48) H 0.6517 0.0743 0.0983 0.065 Uiso 1.00 1 c R . .
H(49) H 0.4758 0.0664 0.1961 0.054 Uiso 1.00 1 c R . .
H(50) H 0.0912 0.4743 0.4563 0.037 Uiso 1.00 1 c R . .
H(51) H 0.0890 0.5366 0.3634 0.038 Uiso 1.00 1 c R . .
H(101) H 0.267(4) 0.406(4) 0.238(3) 0.034(13) Uiso 1.00 1 d . . .

loop_
_atom_site_aniso_label
_atom_site_aniso_U_11
_atom_site_aniso_U_22
_atom_site_aniso_U_33
_atom_site_aniso_U_12
_atom_site_aniso_U_13
_atom_site_aniso_U_23
Ir(1) 0.02637(10) 0.02380(10) 0.02398(10) 0.00120(7) -0.00444(7) 0.00120(7)
Ru(1) 0.02559(18) 0.0280(2) 0.02617(18) -0.00290(15) -0.00362(14) -0.00016(14)
S(301) 0.0532(9) 0.0637(11) 0.0724(10) -0.0045(8) -0.0279(8) 0.0008(8)
P(1) 0.0288(5) 0.0252(5) 0.0263(5) 0.0004(4) -0.0025(4) 0.0002(4)
F(301) 0.137(4) 0.056(2) 0.144(4) 0.019(2) -0.066(3) -0.024(2)
F(302) 0.080(2) 0.068(2) 0.077(2) -0.005(2) -0.048(2) 0.001(2)
F(303) 0.099(3) 0.181(6) 0.095(3) -0.063(4) -0.017(3) 0.046(3)
O(301) 0.063(3) 0.177(6) 0.083(3) -0.037(3) 0.000(2) 0.049(4)
O(302) 0.126(4) 0.076(3) 0.098(4) 0.021(3) -0.062(3) -0.045(3)
O(303) 0.055(2) 0.101(3) 0.053(2) 0.010(2) -0.026(2) 0.002(2)
N(1) 0.0256(18) 0.033(2) 0.0289(18) 0.0001(16) -0.0063(15) 0.0014(16)
C(1) 0.034(2) 0.037(2) 0.037(2) -0.007(2) -0.006(2) -0.004(2)
C(2) 0.033(2) 0.036(2) 0.046(2) -0.006(2) -0.006(2) -0.009(2)
C(3) 0.041(2) 0.037(2) 0.048(2) -0.014(2) -0.014(2) 0.006(2)
C(4) 0.039(2) 0.045(3) 0.037(2) -0.014(2) 0.000(2) -0.005(2)
C(5) 0.026(2) 0.042(2) 0.043(2) -0.008(2) -0.006(2) -0.001(2)
C(6) 0.059(3) 0.065(4) 0.041(3) -0.026(3) -0.018(2) -0.003(2)
C(7) 0.050(3) 0.043(3) 0.075(4) -0.007(2) -0.009(3) -0.027(3)
C(8) 0.074(4) 0.056(3) 0.077(4) -0.032(3) -0.031(3) 0.025(3)
C(9) 0.051(3) 0.084(4) 0.043(3) -0.031(3) 0.007(2) -0.012(3)
C(10) 0.034(2) 0.049(3) 0.071(4) -0.001(2) -0.009(2) -0.010(3)
C(11) 0.033(2) 0.033(2) 0.028(2) 0.0031(19) -0.0088(19) 0.0082(18)
C(12) 0.039(2) 0.034(2) 0.034(2) 0.009(2) -0.012(2) 0.005(2)
C(13) 0.032(2) 0.036(2) 0.034(2) 0.004(2) -0.008(2) 0.005(2)
C(14) 0.033(2) 0.034(2) 0.042(2) -0.000(2) -0.015(2) 0.003(2)
C(15) 0.036(2) 0.036(2) 0.035(2) 0.008(2) -0.014(2) -0.001(2)
C(16) 0.052(3) 0.056(3) 0.041(2) -0.003(2) -0.011(2) 0.017(2)
C(17) 0.067(3) 0.030(2) 0.051(3) 0.012(2) -0.020(2) 0.002(2)
C(18) 0.036(2) 0.070(4) 0.049(3) 0.014(2) -0.001(2) 0.011(2)
C(19) 0.057(3) 0.055(3) 0.068(4) -0.015(3) -0.037(3) 0.014(3)
C(20) 0.056(3) 0.054(3) 0.041(2) 0.015(2) -0.023(2) -0.013(2)
C(21) 0.024(2) 0.028(2) 0.032(2) 0.0032(17) -0.0026(18) 0.0058(18)
C(22) 0.037(2) 0.029(2) 0.038(2) -0.001(2) -0.010(2) -0.002(2)
C(23) 0.040(2) 0.029(2) 0.051(3) -0.001(2) -0.016(2) 0.009(2)
C(24) 0.038(2) 0.046(3) 0.037(2) -0.003(2) -0.012(2) 0.011(2)
C(25) 0.032(2) 0.037(2) 0.033(2) -0.003(2) -0.0102(19) 0.004(2)
C(26) 0.032(2) 0.032(2) 0.033(2) -0.002(2) -0.0025(19) -0.0019(19)
C(27) 0.034(2) 0.042(2) 0.037(2) 0.006(2) -0.002(2) 0.002(2)
C(28) 0.046(3) 0.054(3) 0.033(2) -0.004(2) 0.004(2) 0.004(2)
C(29) 0.043(3) 0.054(3) 0.050(3) 0.003(2) 0.017(2) 0.001(2)
C(30) 0.044(3) 0.053(3) 0.065(3) 0.017(2) 0.014(2) 0.011(2)
C(31) 0.038(2) 0.043(3) 0.055(3) 0.008(2) 0.005(2) 0.016(2)
C(32) 0.032(2) 0.024(2) 0.035(2) 0.0033(18) -0.0076(19) 0.0003(18)
C(33) 0.041(2) 0.034(2) 0.032(2) -0.006(2) -0.008(2) -0.001(2)
C(34) 0.041(2) 0.037(2) 0.041(2) -0.005(2) -0.011(2) 0.006(2)
C(35) 0.045(2) 0.030(2) 0.046(2) -0.005(2) -0.014(2) -0.002(2)
C(36) 0.044(2) 0.045(3) 0.038(2) 0.005(2) -0.009(2) -0.013(2)
C(37) 0.039(2) 0.035(2) 0.035(2) 0.002(2) -0.007(2) -0.007(2)
C(38) 0.027(2) 0.035(2) 0.032(2) 0.0034(19) -0.0031(19) -0.0004(19)
C(39) 0.022(2) 0.031(2) 0.030(2) 0.0019(17) -0.0053(17) 0.0009(18)
C(40) 0.024(2) 0.029(2) 0.033(2) 0.0001(18) -0.0002(18) 0.0010(18)
C(41) 0.033(2) 0.036(2) 0.030(2) -0.004(2) -0.0028(19) -0.0002(19)
C(42) 0.039(2) 0.045(3) 0.032(2) 0.002(2) -0.003(2) 0.006(2)
C(43) 0.039(2) 0.036(2) 0.041(2) -0.004(2) 0.003(2) 0.010(2)
C(44) 0.034(2) 0.030(2) 0.054(3) -0.007(2) -0.003(2) -0.001(2)
C(45) 0.028(2) 0.033(2) 0.034(2) 0.0006(19) -0.0042(19) 0.0032(19)
C(301) 0.085(5) 0.056(4) 0.071(4) 0.014(3) -0.042(4) -0.011(3)

loop_
_atom_type_symbol
_atom_type_description
_atom_type_scat_dispersion_real
_atom_type_scat_dispersion_imag
_atom_type_scat_source
C C 0.003 0.002
;
International Tables for Crystallography
(1992, Vol. C, Tables 4.2.6.8 and 6.1.1.4)
;
H H 0.000 0.000
;
International Tables for Crystallography
(1992, Vol. C, Table 6.1.1.4)
;
F F 0.017 0.010
;
International Tables for Crystallography
(1992, Vol. C, Tables 4.2.6.8 and 6.1.1.4)
;
S S 0.125 0.123
;
International Tables for Crystallography
(1992, Vol. C, Tables 4.2.6.8 and 6.1.1.4)
;
O O 0.011 0.006
;
International Tables for Crystallography
(1992, Vol. C, Tables 4.2.6.8 and 6.1.1.4)
;
P P 0.102 0.094
;
International Tables for Crystallography
(1992, Vol. C, Tables 4.2.6.8 and 6.1.1.4)
;
N N 0.006 0.003
;
International Tables for Crystallography
(1992, Vol. C, Tables 4.2.6.8 and 6.1.1.4)
;
Ir Ir -1.444 7.990
;
International Tables for Crystallography
(1992, Vol. C, Tables 4.2.6.8 and 6.1.1.4)
;
Ru Ru -1.259 0.836
;
International Tables for Crystallography
(1992, Vol. C, Tables 4.2.6.8 and 6.1.1.4)
;

loop_
_geom_angle_atom_site_label_1
_geom_angle_atom_site_label_2
_geom_angle_atom_site_label_3
_geom_angle
_geom_angle_publ_flag
_geom_angle_site_symmetry_1
_geom_angle_site_symmetry_2
_geom_angle_site_symmetry_3
Ru(1) Ir(1) P(1) 79.24(3) yes . . .
Ru(1) Ir(1) C(11) 125.42(13) yes . . .
Ru(1) Ir(1) C(12) 114.30(14) yes . . .
Ru(1) Ir(1) C(13) 131.61(13) yes . . .
Ru(1) Ir(1) C(14) 165.22(12) yes . . .
Ru(1) Ir(1) C(15) 155.73(12) yes . . .
Ru(1) Ir(1) C(39) 48.68(12) yes . . .
P(1) Ir(1) C(11) 124.24(11) yes . . .
P(1) Ir(1) C(12) 160.83(13) yes . . .
P(1) Ir(1) C(13) 141.82(14) yes . . .
P(1) Ir(1) C(14) 108.38(12) yes . . .
P(1) Ir(1) C(15) 100.93(12) yes . . .
P(1) Ir(1) C(39) 96.96(12) yes . . .
C(11) Ir(1) C(12) 37.07(16) yes . . .
C(11) Ir(1) C(13) 61.34(16) yes . . .
C(11) Ir(1) C(14) 61.34(18) yes . . .
C(11) Ir(1) C(15) 35.61(18) yes . . .
C(11) Ir(1) C(39) 137.98(16) yes . . .
C(12) Ir(1) C(13) 37.26(18) yes . . .
C(12) Ir(1) C(14) 61.91(19) yes . . .
C(12) Ir(1) C(15) 60.99(18) yes . . .
C(12) Ir(1) C(39) 102.19(17) yes . . .
C(13) Ir(1) C(14) 36.47(18) yes . . .
C(13) Ir(1) C(15) 60.93(17) yes . . .
C(13) Ir(1) C(39) 92.38(16) yes . . .
C(14) Ir(1) C(15) 37.27(17) yes . . .
C(14) Ir(1) C(39) 116.86(17) yes . . .
C(15) Ir(1) C(39) 152.61(16) yes . . .
Ir(1) Ru(1) N(1) 87.62(11) yes . . .
Ir(1) Ru(1) C(1) 172.02(13) yes . . .
Ir(1) Ru(1) C(2) 134.11(13) yes . . .
Ir(1) Ru(1) C(3) 108.80(15) yes . . .
Ir(1) Ru(1) C(4) 113.98(14) yes . . .
Ir(1) Ru(1) C(5) 143.71(13) yes . . .
Ir(1) Ru(1) C(38) 68.81(13) yes . . .
Ir(1) Ru(1) C(39) 44.62(11) yes . . .
N(1) Ru(1) C(1) 100.22(17) yes . . .
N(1) Ru(1) C(2) 136.80(17) yes . . .
N(1) Ru(1) C(3) 152.94(16) yes . . .
N(1) Ru(1) C(4) 115.62(16) yes . . .
N(1) Ru(1) C(5) 89.99(16) yes . . .
N(1) Ru(1) C(38) 109.56(15) yes . . .
N(1) Ru(1) C(39) 79.78(15) yes . . .
C(1) Ru(1) C(2) 37.92(18) yes . . .
C(1) Ru(1) C(3) 64.5(2) yes . . .
C(1) Ru(1) C(4) 63.98(18) yes . . .
C(1) Ru(1) C(5) 38.85(18) yes . . .
C(1) Ru(1) C(38) 106.76(18) yes . . .
C(1) Ru(1) C(39) 135.05(16) yes . . .
C(2) Ru(1) C(3) 38.36(19) yes . . .
C(2) Ru(1) C(4) 63.44(18) yes . . .
C(2) Ru(1) C(5) 63.57(18) yes . . .
C(2) Ru(1) C(38) 82.60(18) yes . . .
C(2) Ru(1) C(39) 119.46(17) yes . . .
C(3) Ru(1) C(4) 38.35(18) yes . . .
C(3) Ru(1) C(5) 63.93(19) yes . . .
C(3) Ru(1) C(38) 96.61(18) yes . . .
C(3) Ru(1) C(39) 127.05(17) yes . . .
C(4) Ru(1) C(5) 37.41(18) yes . . .
C(4) Ru(1) C(38) 134.77(18) yes . . .
C(4) Ru(1) C(39) 155.43(18) yes . . .
C(5) Ru(1) C(38) 144.47(19) yes . . .
C(5) Ru(1) C(39) 167.02(17) yes . . .
C(38) Ru(1) C(39) 36.99(18) yes . . .
O(301) S(301) O(302) 114.1(3) yes . . .
O(301) S(301) O(303) 114.2(3) yes . . .
O(301) S(301) C(301) 96.6(3) yes . . .
O(302) S(301) O(303) 117.7(3) yes . . .
O(302) S(301) C(301) 106.2(3) yes . . .
O(303) S(301) C(301) 104.9(3) yes . . .
Ir(1) P(1) C(21) 116.03(14) yes . . .
Ir(1) P(1) C(26) 114.22(15) yes . . .
Ir(1) P(1) C(32) 116.18(15) yes . . .
C(21) P(1) C(26) 101.8(2) yes . . .
C(21) P(1) C(32) 103.2(2) yes . . .
C(26) P(1) C(32) 103.6(2) yes . . .
Ru(1) N(1) C(21) 123.8(2) yes . . .
Ru(1) N(1) C(25) 118.8(3) yes . . .
C(21) N(1) C(25) 117.1(3) yes . . .
Ru(1) C(1) C(2) 71.3(3) yes . . .
Ru(1) C(1) C(5) 71.5(3) yes . . .
Ru(1) C(1) C(6) 130.7(3) yes . . .
C(2) C(1) C(5) 107.0(4) yes . . .
C(2) C(1) C(6) 125.3(4) yes . . .
C(5) C(1) C(6) 126.8(4) yes . . .
Ru(1) C(2) C(1) 70.8(3) yes . . .
Ru(1) C(2) C(3) 70.3(3) yes . . .
Ru(1) C(2) C(7) 129.8(3) yes . . .
C(1) C(2) C(3) 109.2(4) yes . . .
C(1) C(2) C(7) 124.6(4) yes . . .
C(3) C(2) C(7) 126.0(4) yes . . .
Ru(1) C(3) C(2) 71.4(3) yes . . .
Ru(1) C(3) C(4) 71.6(3) yes . . .
Ru(1) C(3) C(8) 128.0(4) yes . . .
C(2) C(3) C(4) 106.9(4) yes . . .
C(2) C(3) C(8) 125.5(4) yes . . .
C(4) C(3) C(8) 127.1(4) yes . . .
Ru(1) C(4) C(3) 70.0(2) yes . . .
Ru(1) C(4) C(5) 71.7(2) yes . . .
Ru(1) C(4) C(9) 130.2(4) yes . . .
C(3) C(4) C(5) 109.1(4) yes . . .
C(3) C(4) C(9) 124.2(4) yes . . .
C(5) C(4) C(9) 126.3(4) yes . . .
Ru(1) C(5) C(1) 69.7(2) yes . . .
Ru(1) C(5) C(4) 70.9(2) yes . . .
Ru(1) C(5) C(10) 127.1(4) yes . . .
C(1) C(5) C(4) 107.7(4) yes . . .
C(1) C(5) C(10) 126.9(4) yes . . .
C(4) C(5) C(10) 125.4(4) yes . . .
Ir(1) C(11) C(12) 70.1(2) yes . . .
Ir(1) C(11) C(15) 72.0(2) yes . . .
Ir(1) C(11) C(16) 128.0(3) yes . . .
C(12) C(11) C(15) 108.2(4) yes . . .
C(12) C(11) C(16) 124.9(4) yes . . .
C(15) C(11) C(16) 126.7(4) yes . . .
Ir(1) C(12) C(11) 72.8(2) yes . . .
Ir(1) C(12) C(13) 71.9(2) yes . . .
Ir(1) C(12) C(17) 131.9(4) yes . . .
C(11) C(12) C(13) 107.2(4) yes . . .
C(11) C(12) C(17) 127.1(4) yes . . .
C(13) C(12) C(17) 124.1(4) yes . . .
Ir(1) C(13) C(12) 70.8(2) yes . . .
Ir(1) C(13) C(14) 71.8(2) yes . . .
Ir(1) C(13) C(18) 127.1(3) yes . . .
C(12) C(13) C(14) 108.6(4) yes . . .
C(12) C(13) C(18) 124.4(4) yes . . .
C(14) C(13) C(18) 126.8(5) yes . . .
Ir(1) C(14) C(13) 71.8(3) yes . . .
Ir(1) C(14) C(15) 72.0(3) yes . . .
Ir(1) C(14) C(19) 129.2(3) yes . . .
C(13) C(14) C(15) 106.9(4) yes . . .
C(13) C(14) C(19) 126.8(4) yes . . .
C(15) C(14) C(19) 125.5(4) yes . . .
Ir(1) C(15) C(11) 72.4(2) yes . . .
Ir(1) C(15) C(14) 70.7(2) yes . . .
Ir(1) C(15) C(20) 132.5(3) yes . . .
C(11) C(15) C(14) 109.1(4) yes . . .
C(11) C(15) C(20) 125.7(4) yes . . .
C(14) C(15) C(20) 124.2(5) yes . . .
P(1) C(21) N(1) 115.2(3) yes . . .
P(1) C(21) C(22) 122.6(3) yes . . .
N(1) C(21) C(22) 122.2(4) yes . . .
C(21) C(22) C(23) 119.1(4) yes . . .
C(22) C(23) C(24) 119.3(4) yes . . .
C(23) C(24) C(25) 119.0(4) yes . . .
N(1) C(25) C(24) 123.1(4) yes . . .
P(1) C(26) C(27) 118.9(3) yes . . .
P(1) C(26) C(31) 122.2(3) yes . . .
C(27) C(26) C(31) 118.9(4) yes . . .
C(26) C(27) C(28) 120.5(4) yes . . .
C(27) C(28) C(29) 120.4(5) yes . . .
C(28) C(29) C(30) 120.2(5) yes . . .
C(29) C(30) C(31) 119.8(5) yes . . .
C(26) C(31) C(30) 120.1(5) yes . . .
P(1) C(32) C(33) 119.4(3) yes . . .
P(1) C(32) C(37) 121.7(3) yes . . .
C(33) C(32) C(37) 118.6(4) yes . . .
C(32) C(33) C(34) 121.0(4) yes . . .
C(33) C(34) C(35) 120.1(4) yes . . .
C(34) C(35) C(36) 119.1(5) yes . . .
C(35) C(36) C(37) 120.5(4) yes . . .
C(32) C(37) C(36) 120.6(4) yes . . .
Ru(1) C(38) C(39) 71.8(2) yes . . .
Ir(1) C(39) Ru(1) 86.70(14) yes . . .
Ir(1) C(39) C(38) 116.4(3) yes . . .
Ir(1) C(39) C(40) 125.8(3) yes . . .
Ru(1) C(39) C(38) 71.2(2) yes . . .
Ru(1) C(39) C(40) 121.9(3) yes . . .
C(38) C(39) C(40) 116.2(3) yes . . .
C(39) C(40) C(41) 122.7(4) yes . . .
C(39) C(40) C(45) 120.0(4) yes . . .
C(41) C(40) C(45) 117.3(4) yes . . .
C(40) C(41) C(42) 121.1(4) yes . . .
C(41) C(42) C(43) 120.9(4) yes . . .
C(42) C(43) C(44) 118.7(4) yes . . .
C(43) C(44) C(45) 120.4(5) yes . . .
C(40) C(45) C(44) 121.7(4) yes . . .
S(301) C(301) F(301) 115.2(5) yes . . .
S(301) C(301) F(302) 114.4(5) yes . . .
S(301) C(301) F(303) 108.2(5) yes . . .
F(301) C(301) F(302) 108.4(6) yes . . .
F(301) C(301) F(303) 105.5(6) yes . . .
F(302) C(301) F(303) 104.2(6) yes . . .
Ru(1) Ir(1) H(101) 31.9(15) no . . .
P(1) Ir(1) H(101) 81.3(14) no . . .
C(11) Ir(1) H(101) 97.7(15) no . . .
C(12) Ir(1) H(101) 102.9(14) no . . .
C(13) Ir(1) H(101) 136.9(14) no . . .
C(14) Ir(1) H(101) 159.0(15) no . . .
C(15) Ir(1) H(101) 123.8(15) no . . .
C(39) Ir(1) H(101) 79.2(15) no . . .
Ir(1) Ru(1) H(101) 33.7(17) no . . .
N(1) Ru(1) H(101) 105.2(16) no . . .
C(1) Ru(1) H(101) 142.6(17) no . . .
C(2) Ru(1) H(101) 116.4(17) no . . .
C(3) Ru(1) H(101) 80.8(17) no . . .
C(4) Ru(1) H(101) 80.4(16) no . . .
C(5) Ru(1) H(101) 113.8(16) no . . .
C(38) Ru(1) H(101) 90.0(15) no . . .
C(39) Ru(1) H(101) 77.0(16) no . . .
C(1) C(6) H(25) 109.4 no . . .
C(1) C(6) H(26) 109.5 no . . .
C(1) C(6) H(27) 109.5 no . . .
H(25) C(6) H(26) 109.5 no . . .
H(25) C(6) H(27) 109.5 no . . .
H(26) C(6) H(27) 109.5 no . . .
C(2) C(7) H(28) 109.6 no . . .
C(2) C(7) H(29) 109.4 no . . .
C(2) C(7) H(30) 109.5 no . . .
H(28) C(7) H(29) 109.5 no . . .
H(28) C(7) H(30) 109.5 no . . .
H(29) C(7) H(30) 109.5 no . . .
C(3) C(8) H(16) 109.5 no . . .
C(3) C(8) H(17) 109.5 no . . .
C(3) C(8) H(18) 109.4 no . . .
H(16) C(8) H(17) 109.5 no . . .
H(16) C(8) H(18) 109.5 no . . .
H(17) C(8) H(18) 109.5 no . . .
C(4) C(9) H(19) 109.5 no . . .
C(4) C(9) H(20) 109.4 no . . .
C(4) C(9) H(21) 109.6 no . . .
H(19) C(9) H(20) 109.5 no . . .
H(19) C(9) H(21) 109.5 no . . .
H(20) C(9) H(21) 109.5 no . . .
C(5) C(10) H(22) 109.5 no . . .
C(5) C(10) H(23) 109.5 no . . .
C(5) C(10) H(24) 109.5 no . . .
H(22) C(10) H(23) 109.5 no . . .
H(22) C(10) H(24) 109.5 no . . .
H(23) C(10) H(24) 109.5 no . . .
C(11) C(16) H(13) 109.5 no . . .
C(11) C(16) H(14) 109.4 no . . .
C(11) C(16) H(15) 109.5 no . . .
H(13) C(16) H(14) 109.5 no . . .
H(13) C(16) H(15) 109.5 no . . .
H(14) C(16) H(15) 109.5 no . . .
C(12) C(17) H(1) 109.5 no . . .
C(12) C(17) H(2) 109.4 no . . .
C(12) C(17) H(3) 109.5 no . . .
H(1) C(17) H(2) 109.5 no . . .
H(1) C(17) H(3) 109.5 no . . .
H(2) C(17) H(3) 109.5 no . . .
C(13) C(18) H(4) 109.5 no . . .
C(13) C(18) H(5) 109.4 no . . .
C(13) C(18) H(6) 109.5 no . . .
H(4) C(18) H(5) 109.5 no . . .
H(4) C(18) H(6) 109.5 no . . .
H(5) C(18) H(6) 109.5 no . . .
C(14) C(19) H(7) 109.6 no . . .
C(14) C(19) H(8) 109.5 no . . .
C(14) C(19) H(9) 109.4 no . . .
H(7) C(19) H(8) 109.5 no . . .
H(7) C(19) H(9) 109.5 no . . .
H(8) C(19) H(9) 109.5 no . . .
C(15) C(20) H(10) 109.5 no . . .
C(15) C(20) H(11) 109.4 no . . .
C(15) C(20) H(12) 109.5 no . . .
H(10) C(20) H(11) 109.5 no . . .
H(10) C(20) H(12) 109.5 no . . .
H(11) C(20) H(12) 109.5 no . . .
C(21) C(22) H(36) 120.5 no . . .
C(23) C(22) H(36) 120.4 no . . .
C(22) C(23) H(37) 120.4 no . . .
C(24) C(23) H(37) 120.3 no . . .
C(23) C(24) H(38) 120.5 no . . .
C(25) C(24) H(38) 120.5 no . . .
N(1) C(25) H(39) 118.5 no . . .
C(24) C(25) H(39) 118.4 no . . .
C(26) C(27) H(45) 119.8 no . . .
C(28) C(27) H(45) 119.8 no . . .
C(27) C(28) H(46) 119.8 no . . .
C(29) C(28) H(46) 119.8 no . . .
C(28) C(29) H(47) 119.9 no . . .
C(30) C(29) H(47) 119.9 no . . .
C(29) C(30) H(48) 120.1 no . . .
C(31) C(30) H(48) 120.1 no . . .
C(26) C(31) H(49) 119.9 no . . .
C(30) C(31) H(49) 120.0 no . . .
C(32) C(33) H(40) 119.5 no . . .
C(34) C(33) H(40) 119.5 no . . .
C(33) C(34) H(41) 120.0 no . . .
C(35) C(34) H(41) 119.9 no . . .
C(34) C(35) H(42) 120.4 no . . .
C(36) C(35) H(42) 120.4 no . . .
C(35) C(36) H(43) 119.8 no . . .
C(37) C(36) H(43) 119.7 no . . .
C(32) C(37) H(44) 119.7 no . . .
C(36) C(37) H(44) 119.7 no . . .
Ru(1) C(38) H(50) 118.1 no . . .
Ru(1) C(38) H(51) 117.9 no . . .
C(39) C(38) H(50) 117.9 no . . .
C(39) C(38) H(51) 117.7 no . . .
H(50) C(38) H(51) 109.5 no . . .
C(40) C(41) H(35) 119.5 no . . .
C(42) C(41) H(35) 119.5 no . . .
C(41) C(42) H(34) 119.6 no . . .
C(43) C(42) H(34) 119.6 no . . .
C(42) C(43) H(33) 120.6 no . . .
C(44) C(43) H(33) 120.7 no . . .
C(43) C(44) H(32) 119.8 no . . .
C(45) C(44) H(32) 119.8 no . . .
C(40) C(45) H(31) 119.1 no . . .
C(44) C(45) H(31) 119.2 no . . .
Ir(1) H(101) Ru(1) 114(2) no . . .

loop_
_geom_bond_atom_site_label_1
_geom_bond_atom_site_label_2
_geom_bond_distance
_geom_bond_publ_flag
_geom_bond_site_symmetry_1
_geom_bond_site_symmetry_2
Ir(1) Ru(1) 2.9422(3) yes . .
Ir(1) P(1) 2.2484(11) yes . .
Ir(1) C(11) 2.282(4) yes . .
Ir(1) C(12) 2.246(4) yes . .
Ir(1) C(13) 2.261(4) yes . .
Ir(1) C(14) 2.260(5) yes . .
Ir(1) C(15) 2.278(5) yes . .
Ir(1) C(39) 2.070(4) yes . .
Ru(1) N(1) 2.147(3) yes . .
Ru(1) C(1) 2.182(5) yes . .
Ru(1) C(2) 2.189(5) yes . .
Ru(1) C(3) 2.174(5) yes . .
Ru(1) C(4) 2.196(5) yes . .
Ru(1) C(5) 2.206(4) yes . .
Ru(1) C(38) 2.206(4) yes . .
Ru(1) C(39) 2.213(4) yes . .
S(301) O(301) 1.500(5) yes . .
S(301) O(302) 1.407(5) yes . .
S(301) O(303) 1.413(5) yes . .
S(301) C(301) 1.758(9) yes . .
P(1) C(21) 1.833(4) yes . .
P(1) C(26) 1.832(4) yes . .
P(1) C(32) 1.832(5) yes . .
F(301) C(301) 1.304(8) yes . .
F(302) C(301) 1.327(9) yes . .
F(303) C(301) 1.396(9) yes . .
N(1) C(21) 1.358(6) yes . .
N(1) C(25) 1.355(6) yes . .
C(1) C(2) 1.420(6) yes . .
C(1) C(5) 1.460(6) yes . .
C(1) C(6) 1.503(7) yes . .
C(2) C(3) 1.433(7) yes . .
C(2) C(7) 1.499(7) yes . .
C(3) C(4) 1.436(6) yes . .
C(3) C(8) 1.514(8) yes . .
C(4) C(5) 1.412(7) yes . .
C(4) C(9) 1.498(7) yes . .
C(5) C(10) 1.477(7) yes . .
C(11) C(12) 1.440(6) yes . .
C(11) C(15) 1.394(7) yes . .
C(11) C(16) 1.514(7) yes . .
C(12) C(13) 1.440(7) yes . .
C(12) C(17) 1.503(7) yes . .
C(13) C(14) 1.415(7) yes . .
C(13) C(18) 1.501(6) yes . .
C(14) C(15) 1.450(6) yes . .
C(14) C(19) 1.500(8) yes . .
C(15) C(20) 1.509(7) yes . .
C(21) C(22) 1.395(6) yes . .
C(22) C(23) 1.378(7) yes . .
C(23) C(24) 1.377(8) yes . .
C(24) C(25) 1.379(7) yes . .
C(26) C(27) 1.389(6) yes . .
C(26) C(31) 1.392(6) yes . .
C(27) C(28) 1.399(6) yes . .
C(28) C(29) 1.356(7) yes . .
C(29) C(30) 1.393(8) yes . .
C(30) C(31) 1.398(7) yes . .
C(32) C(33) 1.400(6) yes . .
C(32) C(37) 1.378(6) yes . .
C(33) C(34) 1.367(8) yes . .
C(34) C(35) 1.404(7) yes . .
C(35) C(36) 1.374(7) yes . .
C(36) C(37) 1.394(8) yes . .
C(38) C(39) 1.402(7) yes . .
C(39) C(40) 1.495(6) yes . .
C(40) C(41) 1.391(6) yes . .
C(40) C(45) 1.403(7) yes . .
C(41) C(42) 1.378(6) yes . .
C(42) C(43) 1.399(8) yes . .
C(43) C(44) 1.375(7) yes . .
C(44) C(45) 1.381(6) yes . .
Ir(1) H(101) 1.79(5) no . .
Ru(1) H(101) 1.71(5) no . .
C(6) H(25) 0.950 no . .
C(6) H(26) 0.950 no . .
C(6) H(27) 0.950 no . .
C(7) H(28) 0.950 no . .
C(7) H(29) 0.950 no . .
C(7) H(30) 0.950 no . .
C(8) H(16) 0.950 no . .
C(8) H(17) 0.950 no . .
C(8) H(18) 0.950 no . .
C(9) H(19) 0.950 no . .
C(9) H(20) 0.950 no . .
C(9) H(21) 0.950 no . .
C(10) H(22) 0.950 no . .
C(10) H(23) 0.950 no . .
C(10) H(24) 0.950 no . .
C(16) H(13) 0.950 no . .
C(16) H(14) 0.950 no . .
C(16) H(15) 0.950 no . .
C(17) H(1) 0.950 no . .
C(17) H(2) 0.950 no . .
C(17) H(3) 0.950 no . .
C(18) H(4) 0.950 no . .
C(18) H(5) 0.950 no . .
C(18) H(6) 0.950 no . .
C(19) H(7) 0.950 no . .
C(19) H(8) 0.950 no . .
C(19) H(9) 0.950 no . .
C(20) H(10) 0.950 no . .
C(20) H(11) 0.950 no . .
C(20) H(12) 0.950 no . .
C(22) H(36) 0.950 no . .
C(23) H(37) 0.950 no . .
C(24) H(38) 0.950 no . .
C(25) H(39) 0.950 no . .
C(27) H(45) 0.950 no . .
C(28) H(46) 0.950 no . .
C(29) H(47) 0.950 no . .
C(30) H(48) 0.950 no . .
C(31) H(49) 0.950 no . .
C(33) H(40) 0.950 no . .
C(34) H(41) 0.950 no . .
C(35) H(42) 0.950 no . .
C(36) H(43) 0.950 no . .
C(37) H(44) 0.950 no . .
C(38) H(50) 0.950 no . .
C(38) H(51) 0.950 no . .
C(41) H(35) 0.950 no . .
C(42) H(34) 0.950 no . .
C(43) H(33) 0.950 no . .
C(44) H(32) 0.950 no . .
C(45) H(31) 0.950 no . .
